data_4108114
loop_
_publ_author_name
'Jong-Dae Lee'
'Sung-Kwan Kim'
'Tae-Jin Kim'
'Won-Sik Han'
'Young-Joo Lee'
'Dae-Hwan Yoo'
'Minserk Cheong'
'Jaejung Ko'
'Sang Ook Kang'

_publ_contact_author_address
;
Department of Chemistry, Chosun University 375 Seosuk, Dong-gu, Gwangju
501-759, South Korea
Department of Chemistry, Korea University 208 Seochang, Chochiwon, Chungnam
339-700, South Korea
Samsung Total Petrochemicals Co., Catalyst and Process Development
Department of Chemistry and Reserch Institute For Basic Sciences
Kyung Hee University, Seoul 130-701, South Korea
;
_publ_contact_author_email sangok@korea.ac.kr
_publ_contact_author_fax 82-41-867-5396
_publ_contact_author_phone 82-41-860-1334
_publ_section_title
;
 Dicarbollylamine Ligand as a Tunable Template for \s,\s- and
 \p,\s-Bonding Modes: Syntheses, Structures, and Theoretical Studies of
 \h5:\h1-Coordinated Constrained-Geometry Group 13 Metal Complexes
;
_journal_name_full 'Journal of the American Chemical Society'
_journal_page_first 9904
_journal_page_last 9917
_journal_paper_doi 10.1021/ja802163q
_journal_volume 130
_journal_year 2008
_chemical_formula_sum 'C6 H21 Al B9 N'
_chemical_formula_weight 231.51
_chemical_name_systematic
;
 ?
;
_space_group_IT_number 4
_symmetry_cell_setting monoclinic
_symmetry_space_group_name_Hall 'P 2yb'
_symmetry_space_group_name_H-M 'P 1 21 1'
_atom_sites_solution_hydrogens geom
_atom_sites_solution_primary direct
_atom_sites_solution_secondary difmap
_audit_creation_method SHELXL-97
_cell_angle_alpha 90.00
_cell_angle_beta 96.673(3)
_cell_angle_gamma 90.00
_cell_formula_units_Z 4
_cell_length_a 7.2048(10)
_cell_length_b 16.460(2)
_cell_length_c 11.8821(16)
_cell_measurement_reflns_used 1687
_cell_measurement_temperature 293(2)
_cell_measurement_theta_max 20.790
_cell_measurement_theta_min 2.474
_cell_volume 1399.6(3)
_computing_cell_refinement 'SMART (Bruker, 1999)'
_computing_data_collection 'SMART (Bruker, 1999)'
_computing_data_reduction 'SAINT-Plus (Bruker, 1999)'
_computing_molecular_graphics 'Ortep-3 for Windows (Farrugia, 1997)'
_computing_publication_material 'SHELXL-97 (Sheldrick, 1997)'
_computing_structure_refinement 'SHELXL-97 (Sheldrick, 1997)'
_computing_structure_solution 'SHELXS-97 (Sheldrick, 1997)'
_diffrn_ambient_temperature 293(2)
_diffrn_measured_fraction_theta_full 0.995
_diffrn_measured_fraction_theta_max 0.995
_diffrn_measurement_device_type 'Bruker SMART 1000 CCD diffractometer'
_diffrn_measurement_method \w-scans
_diffrn_radiation_monochromator graphite
_diffrn_radiation_source 'fine-focus sealed tube'
_diffrn_radiation_type MoK\a
_diffrn_radiation_wavelength 0.71073
_diffrn_reflns_av_R_equivalents 0.0486
_diffrn_reflns_av_sigmaI/netI 0.0885
_diffrn_reflns_limit_h_max 9
_diffrn_reflns_limit_h_min -9
_diffrn_reflns_limit_k_max 21
_diffrn_reflns_limit_k_min -16
_diffrn_reflns_limit_l_max 15
_diffrn_reflns_limit_l_min -15
_diffrn_reflns_number 10190
_diffrn_reflns_theta_full 28.30
_diffrn_reflns_theta_max 28.30
_diffrn_reflns_theta_min 1.73
_exptl_absorpt_coefficient_mu 0.112
_exptl_absorpt_correction_T_max 0.9867
_exptl_absorpt_correction_T_min 0.9727
_exptl_absorpt_correction_type multi-scan
_exptl_absorpt_process_details 'SADABS (Sheldrick, 1996)'
_exptl_crystal_colour colorless
_exptl_crystal_density_diffrn 1.099
_exptl_crystal_description block
_exptl_crystal_F_000 488
_exptl_crystal_size_max 0.25
_exptl_crystal_size_mid 0.15
_exptl_crystal_size_min 0.12
_refine_diff_density_max 0.344
_refine_diff_density_min -0.245
_refine_diff_density_rms 0.049
_refine_ls_abs_structure_details 'Flack H D (1983), Acta Cryst. A39, 876-881'
_refine_ls_abs_structure_Flack 0.3(2)
_refine_ls_extinction_method none
_refine_ls_goodness_of_fit_ref 0.994
_refine_ls_hydrogen_treatment constr
_refine_ls_matrix_type full
_refine_ls_number_parameters 333
_refine_ls_number_reflns 5299
_refine_ls_number_restraints 1
_refine_ls_restrained_S_all 0.994
_refine_ls_R_factor_all 0.1200
_refine_ls_R_factor_gt 0.0579
_refine_ls_shift/su_max 0.001
_refine_ls_shift/su_mean 0.000
_refine_ls_structure_factor_coef Fsqd
_refine_ls_weighting_details 'calc w=1/[\s^2^(Fo^2^)+(0.0868P)^2^+0.0000P] where P=(Fo^2^+2Fc^2^)/3'
_refine_ls_weighting_scheme calc
_refine_ls_wR_factor_gt 0.1392
_refine_ls_wR_factor_ref 0.1658
_reflns_number_gt 3166
_reflns_number_total 5299
_reflns_threshold_expression >2sigma(I)
_cod_data_source_file ja802163q-file003_kor134m.cif
_cod_data_source_block kor134m
_cod_database_code 4108114

loop_
_symmetry_equiv_pos_as_xyz
'x, y, z'
'-x, y+1/2, -z'

loop_
_atom_site_label
_atom_site_type_symbol
_atom_site_fract_x
_atom_site_fract_y
_atom_site_fract_z
_atom_site_U_iso_or_equiv
_atom_site_adp_type
_atom_site_occupancy
_atom_site_symmetry_multiplicity
_atom_site_calc_flag
_atom_site_refinement_flags
Al Al 0.17224(16) 0.14511(8) 0.63596(10) 0.0388(3) Uani 1 1 d .
N N 0.3615(5) 0.2043(2) 0.5509(3) 0.0432(8) Uani 1 1 d .
B3 B 0.1586(7) -0.0861(3) 0.5003(5) 0.0527(14) Uani 1 1 d .
H3 H 0.1499 -0.1478 0.4645 0.063 Uiso 1 1 calc R
B4 B 0.3659(7) -0.0294(3) 0.5067(5) 0.0492(13) Uani 1 1 d .
H4 H 0.4944 -0.0522 0.4761 0.059 Uiso 1 1 calc R
B5 B 0.1709(8) -0.0005(3) 0.4148(4) 0.0500(13) Uani 1 1 d .
H5 H 0.1713 -0.0051 0.3225 0.060 Uiso 1 1 calc R
B6 B -0.0339(7) -0.0166(3) 0.4818(5) 0.0486(13) Uani 1 1 d .
H6 H -0.1679 -0.0324 0.4326 0.058 Uiso 1 1 calc R
B7 B 0.0364(7) -0.0583(3) 0.6185(5) 0.0466(12) Uani 1 1 d .
H7 H -0.0500 -0.1021 0.6592 0.056 Uiso 1 1 calc R
B8 B 0.2845(7) -0.0649(3) 0.6348(5) 0.0464(12) Uani 1 1 d .
H8 H 0.3612 -0.1120 0.6868 0.056 Uiso 1 1 calc R
B9 B 0.1714(7) 0.0171(3) 0.6988(4) 0.0426(11) Uani 1 1 d .
H9 H 0.1785 0.0196 0.7917 0.051 Uiso 1 1 calc R
B10 B -0.0276(7) 0.0444(3) 0.6017(5) 0.0458(13) Uani 1 1 d .
H10 H -0.1609 0.0643 0.6292 0.055 Uiso 1 1 calc R
B11 B 0.0610(6) 0.0803(3) 0.4808(4) 0.0412(11) Uani 1 1 d .
H11 H -0.0083 0.1279 0.4262 0.049 Uiso 1 1 calc R
C1 C 0.2906(5) 0.0675(2) 0.4997(3) 0.0349(9) Uani 1 1 d .
C2 C 0.3541(5) 0.0336(2) 0.6234(3) 0.0373(9) Uani 1 1 d .
H2 H 0.4899 0.0508 0.6693 0.045 Uiso 1 1 calc R
C3 C 0.4062(6) 0.1384(3) 0.4696(3) 0.0484(10) Uani 1 1 d .
H3C H 0.3715 0.1550 0.3916 0.058 Uiso 1 1 calc R
H3D H 0.5383 0.1252 0.4800 0.058 Uiso 1 1 calc R
C4 C 0.2750(8) 0.2760(3) 0.4894(5) 0.0678(15) Uani 1 1 d .
H4D H 0.2489 0.3169 0.5430 0.102 Uiso 1 1 calc R
H4E H 0.1608 0.2600 0.4453 0.102 Uiso 1 1 calc R
H4F H 0.3596 0.2976 0.4402 0.102 Uiso 1 1 calc R
C5 C 0.5332(7) 0.2316(3) 0.6258(5) 0.0666(15) Uani 1 1 d .
H5D H 0.6152 0.2598 0.5809 0.100 Uiso 1 1 calc R
H5E H 0.5965 0.1851 0.6606 0.100 Uiso 1 1 calc R
H5F H 0.4975 0.2673 0.6834 0.100 Uiso 1 1 calc R
C6 C 0.1004(7) 0.2271(3) 0.7402(4) 0.0628(14) Uani 1 1 d .
H6D H 0.2073 0.2421 0.7919 0.094 Uiso 1 1 calc R
H6E H 0.0050 0.2056 0.7819 0.094 Uiso 1 1 calc R
H6F H 0.0534 0.2741 0.6983 0.094 Uiso 1 1 calc R
Al' Al 0.64648(18) 0.02187(7) 0.09897(11) 0.0398(3) Uani 1 1 d .
N' N 0.8375(5) -0.0151(2) -0.0039(3) 0.0465(9) Uani 1 1 d .
B3' B 0.6721(7) 0.2723(3) 0.0868(4) 0.0442(12) Uani 1 1 d .
H3' H 0.6737 0.3391 0.0842 0.053 Uiso 1 1 calc R
B4' B 0.6890(7) 0.2137(3) -0.0360(4) 0.0492(13) Uani 1 1 d .
H4' H 0.7043 0.2410 -0.1189 0.059 Uiso 1 1 calc R
B5' B 0.8728(7) 0.2153(3) 0.0722(5) 0.0477(12) Uani 1 1 d .
H5' H 1.0080 0.2433 0.0611 0.057 Uiso 1 1 calc R
B6' B 0.7795(8) 0.2157(3) 0.2038(4) 0.0489(12) Uani 1 1 d .
H6' H 0.8556 0.2448 0.2787 0.059 Uiso 1 1 calc R
B7' B 0.5339(7) 0.2182(3) 0.1770(4) 0.0449(12) Uani 1 1 d .
H7' H 0.4482 0.2506 0.2334 0.054 Uiso 1 1 calc R
B8' B 0.4722(7) 0.2146(3) 0.0285(4) 0.0431(11) Uani 1 1 d .
H8' H 0.3445 0.2435 -0.0129 0.052 Uiso 1 1 calc R
B9' B 0.4560(7) 0.1250(3) 0.1101(4) 0.0463(13) Uani 1 1 d .
H9' H 0.3180 0.1002 0.1222 0.056 Uiso 1 1 calc R
B10' B 0.6524(7) 0.1252(3) 0.2165(4) 0.0416(11) Uani 1 1 d .
H10' H 0.6500 0.0990 0.3014 0.050 Uiso 1 1 calc R
B11' B 0.8379(6) 0.1265(2) 0.1466(3) 0.0294(9) Uani 1 1 d .
H11' H 0.9668 0.0968 0.1848 0.035 Uiso 1 1 calc R
C1' C 0.7880(5) 0.1266(2) 0.0130(3) 0.0342(9) Uani 1 1 d .
C2' C 0.5573(6) 0.1234(3) -0.0201(4) 0.0550(12) Uani 1 1 d .
H2' H 0.4881 0.0951 -0.0978 0.066 Uiso 1 1 calc R
C3' C 0.8995(6) 0.0666(3) -0.0468(4) 0.0499(11) Uani 1 1 d .
H3A H 1.0326 0.0747 -0.0268 0.060 Uiso 1 1 calc R
H3B H 0.8705 0.0708 -0.1284 0.060 Uiso 1 1 calc R
C4' C 0.9967(7) -0.0618(4) 0.0547(5) 0.0738(16) Uani 1 1 d .
H4A H 0.9545 -0.1148 0.0738 0.111 Uiso 1 1 calc R
H4B H 1.0457 -0.0338 0.1225 0.111 Uiso 1 1 calc R
H4C H 1.0927 -0.0670 0.0055 0.111 Uiso 1 1 calc R
C5' C 0.7459(8) -0.0651(3) -0.1019(4) 0.0734(16) Uani 1 1 d .
H5A H 0.8332 -0.0736 -0.1560 0.110 Uiso 1 1 calc R
H5B H 0.6383 -0.0368 -0.1376 0.110 Uiso 1 1 calc R
H5C H 0.7082 -0.1166 -0.0743 0.110 Uiso 1 1 calc R
C6' C 0.5678(7) -0.0781(3) 0.1671(4) 0.0619(14) Uani 1 1 d .
H6A H 0.4499 -0.0952 0.1284 0.093 Uiso 1 1 calc R
H6B H 0.5550 -0.0687 0.2456 0.093 Uiso 1 1 calc R
H6C H 0.6596 -0.1196 0.1609 0.093 Uiso 1 1 calc R

loop_
_atom_site_aniso_label
_atom_site_aniso_U_11
_atom_site_aniso_U_22
_atom_site_aniso_U_33
_atom_site_aniso_U_23
_atom_site_aniso_U_13
_atom_site_aniso_U_12
Al 0.0445(7) 0.0332(6) 0.0398(6) -0.0040(6) 0.0099(5) -0.0018(6)
N 0.048(2) 0.0335(18) 0.050(2) 0.0023(16) 0.0127(17) -0.0008(17)
B3 0.053(3) 0.043(3) 0.064(3) -0.011(3) 0.013(3) -0.002(3)
B4 0.049(3) 0.037(3) 0.064(3) -0.007(2) 0.018(3) 0.004(2)
B5 0.063(3) 0.050(3) 0.036(3) -0.008(2) 0.003(2) -0.004(3)
B6 0.047(3) 0.043(3) 0.055(3) -0.009(2) -0.002(2) -0.007(2)
B7 0.046(3) 0.033(3) 0.062(3) -0.001(2) 0.014(2) -0.006(2)
B8 0.051(3) 0.030(2) 0.059(3) 0.005(2) 0.007(2) 0.003(2)
B9 0.055(3) 0.034(2) 0.039(2) 0.005(2) 0.010(2) -0.005(2)
B10 0.032(3) 0.039(3) 0.069(3) -0.011(2) 0.017(2) -0.001(2)
B11 0.042(3) 0.042(3) 0.037(2) 0.002(2) -0.007(2) 0.000(2)
C1 0.043(2) 0.035(2) 0.0277(19) 0.0000(17) 0.0108(17) 0.0030(18)
C2 0.029(2) 0.036(2) 0.046(2) 0.0073(19) 0.0004(17) 0.0003(18)
C3 0.054(2) 0.049(3) 0.045(2) 0.004(2) 0.0192(18) 0.003(2)
C4 0.091(4) 0.037(3) 0.079(4) 0.023(3) 0.023(3) 0.010(3)
C5 0.052(3) 0.060(3) 0.088(4) -0.013(3) 0.011(3) -0.019(3)
C6 0.077(3) 0.053(3) 0.064(3) -0.013(2) 0.029(3) -0.005(3)
Al' 0.0493(8) 0.0321(6) 0.0392(6) -0.0005(6) 0.0107(5) -0.0003(6)
N' 0.054(2) 0.040(2) 0.047(2) -0.0124(16) 0.0124(17) 0.0057(17)
B3' 0.053(3) 0.035(3) 0.045(3) 0.005(2) 0.006(2) -0.001(2)
B4' 0.062(3) 0.044(3) 0.044(3) 0.010(2) 0.015(2) 0.008(3)
B5' 0.049(3) 0.033(3) 0.063(3) -0.001(2) 0.015(2) -0.003(2)
B6' 0.062(3) 0.040(3) 0.042(3) -0.004(2) -0.006(2) -0.003(3)
B7' 0.057(3) 0.036(3) 0.043(3) 0.002(2) 0.013(2) 0.013(2)
B8' 0.041(3) 0.044(3) 0.043(3) 0.004(2) 0.002(2) 0.008(2)
B9' 0.041(3) 0.045(3) 0.054(3) 0.000(2) 0.013(2) 0.000(2)
B10' 0.060(3) 0.033(3) 0.032(2) 0.0039(18) 0.010(2) 0.011(2)
B11' 0.031(2) 0.027(2) 0.0273(19) -0.0022(16) -0.0049(16) 0.0023(18)
C1' 0.035(2) 0.035(2) 0.0340(19) -0.0019(16) 0.0109(16) 0.0013(17)
C2' 0.057(3) 0.058(3) 0.048(2) 0.002(2) -0.001(2) 0.001(2)
C3' 0.056(3) 0.046(3) 0.050(2) -0.001(2) 0.019(2) 0.001(2)
C4' 0.075(4) 0.063(4) 0.085(4) -0.010(3) 0.014(3) 0.024(3)
C5' 0.115(5) 0.056(3) 0.053(3) -0.025(3) 0.024(3) -0.016(3)
C6' 0.093(4) 0.032(3) 0.065(3) 0.006(2) 0.026(3) 0.000(3)

loop_
_atom_type_symbol
_atom_type_description
_atom_type_scat_dispersion_real
_atom_type_scat_dispersion_imag
_atom_type_scat_source
C C 0.0033 0.0016 'International Tables Vol C Tables 4.2.6.8 and 6.1.1.4'
H H 0.0000 0.0000 'International Tables Vol C Tables 4.2.6.8 and 6.1.1.4'
B B 0.0013 0.0007 'International Tables Vol C Tables 4.2.6.8 and 6.1.1.4'
N N 0.0061 0.0033 'International Tables Vol C Tables 4.2.6.8 and 6.1.1.4'
Al Al 0.0645 0.0514 'International Tables Vol C Tables 4.2.6.8 and 6.1.1.4'

loop_
_geom_angle_atom_site_label_1
_geom_angle_atom_site_label_2
_geom_angle_atom_site_label_3
_geom_angle
C6 Al N 103.12(19)
C6 Al B11 140.7(2)
N Al B11 90.93(17)
C6 Al B10 115.1(2)
N Al B10 136.83(18)
B11 Al B10 46.60(19)
C6 Al B9 115.5(2)
N Al B9 130.13(17)
B11 Al B9 78.91(18)
B10 Al B9 47.58(18)
C6 Al C2 143.3(2)
N Al C2 85.96(14)
B11 Al C2 73.13(16)
B10 Al C2 75.49(17)
B9 Al C2 44.26(16)
C6 Al C1 169.07(19)
N Al C1 65.98(14)
B11 Al C1 43.11(16)
B10 Al C1 74.92(17)
B9 Al C1 74.18(16)
C2 Al C1 40.68(14)
C4 N C5 108.8(4)
C4 N C3 111.3(4)
C5 N C3 111.7(3)
C4 N Al 111.0(3)
C5 N Al 113.7(3)
C3 N Al 100.3(2)
B5 B3 B4 59.7(3)
B5 B3 B8 108.0(4)
B4 B3 B8 60.9(3)
B5 B3 B6 60.3(3)
B4 B3 B6 107.9(4)
B8 B3 B6 107.0(4)
B5 B3 B7 108.1(4)
B4 B3 B7 108.7(4)
B8 B3 B7 59.6(3)
B6 B3 B7 59.5(3)
B5 B3 H3 121.7
B4 B3 H3 121.2
B8 B3 H3 121.9
B6 B3 H3 122.3
B7 B3 H3 121.7
C1 B4 C2 55.3(2)
C1 B4 B5 58.6(3)
C2 B4 B5 103.1(3)
C1 B4 B3 103.5(4)
C2 B4 B3 103.4(4)
B5 B4 B3 59.9(3)
C1 B4 B8 102.5(3)
C2 B4 B8 57.8(3)
B5 B4 B8 107.6(4)
B3 B4 B8 60.2(3)
C1 B4 H4 125.9
C2 B4 H4 126.0
B5 B4 H4 122.3
B3 B4 H4 123.3
B8 B4 H4 122.7
C1 B5 B4 58.9(3)
C1 B5 B3 104.3(3)
B4 B5 B3 60.5(3)
C1 B5 B11 57.3(3)
B4 B5 B11 107.2(3)
B3 B5 B11 107.0(4)
C1 B5 B6 103.1(3)
B4 B5 B6 109.3(4)
B3 B5 B6 61.2(3)
B11 B5 B6 58.5(3)
C1 B5 H5 125.8
B4 B5 H5 120.7
B3 B5 H5 122.1
B11 B5 H5 123.0
B6 B5 H5 122.4
B11 B6 B10 60.1(3)
B11 B6 B5 60.7(3)
B10 B6 B5 109.7(4)
B11 B6 B7 106.9(3)
B10 B6 B7 59.9(3)
B5 B6 B7 107.6(4)
B11 B6 B3 106.7(4)
B10 B6 B3 108.8(4)
B5 B6 B3 58.6(3)
B7 B6 B3 60.5(3)
B11 B6 H6 122.4
B10 B6 H6 120.6
B5 B6 H6 121.4
B7 B6 H6 122.2
B3 B6 H6 122.2
B10 B7 B8 108.5(4)
B10 B7 B6 58.8(3)
B8 B7 B6 107.3(4)
B10 B7 B9 60.7(3)
B8 B7 B9 60.3(3)
B6 B7 B9 107.4(4)
B10 B7 B3 107.5(4)
B8 B7 B3 59.5(3)
B6 B7 B3 60.0(3)
B9 B7 B3 107.9(4)
B10 B7 H7 121.7
B8 B7 H7 121.7
B6 B7 H7 122.6
B9 B7 H7 121.4
B3 B7 H7 122.0
C2 B8 B3 103.9(4)
C2 B8 B7 103.6(3)
B3 B8 B7 60.8(3)
C2 B8 B9 58.0(3)
B3 B8 B9 108.6(4)
B7 B8 B9 60.0(3)
C2 B8 B4 59.6(3)
B3 B8 B4 58.9(3)
B7 B8 B4 108.2(4)
B9 B8 B4 109.0(4)
C2 B8 H8 125.5
B3 B8 H8 122.5
B7 B8 H8 122.5
B9 B8 H8 121.1
B4 B8 H8 121.0
C2 B9 B7 103.8(4)
C2 B9 B10 103.4(3)
B7 B9 B10 58.9(3)
C2 B9 B8 58.5(3)
B7 B9 B8 59.7(3)
B10 B9 B8 106.6(4)
C2 B9 Al 68.9(2)
B7 B9 Al 120.0(3)
B10 B9 Al 65.2(2)
B8 B9 Al 123.3(3)
C2 B9 H9 125.1
B7 B9 H9 121.5
B10 B9 H9 125.3
B8 B9 H9 119.0
Al B9 H9 107.3
B6 B10 B11 59.8(3)
B6 B10 B7 61.3(3)
B11 B10 B7 107.7(4)
B6 B10 B9 109.0(4)
B11 B10 B9 105.9(3)
B7 B10 B9 60.3(3)
B6 B10 Al 122.7(3)
B11 B10 Al 66.6(2)
B7 B10 Al 123.1(3)
B9 B10 Al 67.2(2)
B6 B10 H10 118.3
B11 B10 H10 124.2
B7 B10 H10 118.6
B9 B10 H10 123.0
Al B10 H10 107.2
C1 B11 B6 105.7(3)
C1 B11 B10 107.5(3)
B6 B11 B10 60.0(3)
C1 B11 B5 58.3(3)
B6 B11 B5 60.8(3)
B10 B11 B5 109.6(4)
C1 B11 Al 71.8(2)
B6 B11 Al 123.1(3)
B10 B11 Al 66.8(2)
B5 B11 Al 126.6(3)
C1 B11 H11 123.2
B6 B11 H11 120.5
B10 B11 H11 122.9
B5 B11 H11 117.9
Al B11 H11 104.2
C3 C1 C2 112.6(3)
C3 C1 B11 116.2(3)
C2 C1 B11 110.2(3)
C3 C1 B5 129.5(3)
C2 C1 B5 113.3(3)
B11 C1 B5 64.4(3)
C3 C1 B4 124.3(4)
C2 C1 B4 64.2(3)
B11 C1 B4 116.0(3)
B5 C1 B4 62.5(3)
C3 C1 Al 89.8(2)
C2 C1 Al 68.6(2)
B11 C1 Al 65.1(2)
B5 C1 Al 125.9(3)
B4 C1 Al 129.4(3)
C1 C2 B9 112.7(3)
C1 C2 B8 110.5(3)
B9 C2 B8 63.5(3)
C1 C2 B4 60.5(3)
B9 C2 B4 115.9(3)
B8 C2 B4 62.6(3)
C1 C2 Al 70.8(2)
B9 C2 Al 66.8(2)
B8 C2 Al 125.8(3)
B4 C2 Al 128.0(3)
C1 C2 H2 120.8
B9 C2 H2 118.7
B8 C2 H2 117.3
B4 C2 H2 115.1
Al C2 H2 104.3
C1 C3 N 103.9(3)
C1 C3 H3C 111.0
N C3 H3C 111.0
C1 C3 H3D 111.0
N C3 H3D 111.0
H3C C3 H3D 109.0
N C4 H4D 109.5
N C4 H4E 109.5
H4D C4 H4E 109.5
N C4 H4F 109.5
H4D C4 H4F 109.5
H4E C4 H4F 109.5
N C5 H5D 109.5
N C5 H5E 109.5
H5D C5 H5E 109.5
N C5 H5F 109.5
H5D C5 H5F 109.5
H5E C5 H5F 109.5
Al C6 H6D 109.5
Al C6 H6E 109.5
H6D C6 H6E 109.5
Al C6 H6F 109.5
H6D C6 H6F 109.5
H6E C6 H6F 109.5
C6' Al' N' 104.31(19)
C6' Al' B9' 114.4(2)
N' Al' B9' 137.51(18)
C6' Al' B10' 112.0(2)
N' Al' B10' 130.34(18)
B9' Al' B10' 47.92(18)
C6' Al' C2' 145.0(2)
N' Al' C2' 90.46(17)
B9' Al' C2' 47.52(18)
B10' Al' C2' 78.82(18)
C6' Al' B11' 138.2(2)
N' Al' B11' 86.67(15)
B9' Al' B11' 76.17(18)
B10' Al' B11' 43.74(17)
C2' Al' B11' 73.02(16)
C6' Al' C1' 169.40(19)
N' Al' C1' 65.91(14)
B9' Al' C1' 76.14(17)
B10' Al' C1' 74.06(16)
C2' Al' C1' 43.01(15)
B11' Al' C1' 40.90(14)
C4' N' C5' 108.8(4)
C4' N' C3' 111.9(4)
C5' N' C3' 109.9(4)
C4' N' Al' 114.4(3)
C5' N' Al' 111.1(3)
C3' N' Al' 100.5(2)
B5' B3' B4' 59.2(3)
B5' B3' B6' 60.3(3)
B4' B3' B6' 107.1(4)
B5' B3' B7' 108.5(4)
B4' B3' B7' 108.7(4)
B6' B3' B7' 59.3(3)
B5' B3' B8' 108.3(4)
B4' B3' B8' 61.4(3)
B6' B3' B8' 106.4(4)
B7' B3' B8' 59.3(3)
B5' B3' H3' 121.5
B4' B3' H3' 121.4
B6' B3' H3' 122.8
B7' B3' H3' 121.6
B8' B3' H3' 121.9
C1' B4' B5' 59.9(3)
C1' B4' B3' 104.4(3)
B5' B4' B3' 60.0(3)
C1' B4' C2' 57.4(3)
B5' B4' C2' 107.7(3)
B3' B4' C2' 106.2(4)
C1' B4' B8' 102.3(3)
B5' B4' B8' 107.8(4)
B3' B4' B8' 60.1(3)
C2' B4' B8' 57.9(3)
C1' B4' H4' 125.4
B5' B4' H4' 120.7
B3' B4' H4' 122.7
C2' B4' H4' 123.0
B8' B4' H4' 123.6
C1' B5' B4' 58.3(3)
C1' B5' B11' 54.9(2)
B4' B5' B11' 102.7(3)
C1' B5' B3' 103.9(3)
B4' B5' B3' 60.9(3)
B11' B5' B3' 103.3(4)
C1' B5' B6' 102.3(3)
B4' B5' B6' 108.6(4)
B11' B5' B6' 57.5(3)
B3' B5' B6' 60.6(3)
C1' B5' H5' 126.2
B4' B5' H5' 121.8
B11' B5' H5' 126.5
B3' B5' H5' 122.7
B6' B5' H5' 122.4
B11' B6' B7' 103.9(3)
B11' B6' B10' 57.1(3)
B7' B6' B10' 61.0(3)
B11' B6' B5' 60.3(3)
B7' B6' B5' 108.4(3)
B10' B6' B5' 109.0(3)
B11' B6' B3' 104.3(3)
B7' B6' B3' 60.6(3)
B10' B6' B3' 109.1(4)
B5' B6' B3' 59.1(3)
B11' B6' H6' 125.5
B7' B6' H6' 122.1
B10' B6' H6' 121.0
B5' B6' H6' 120.7
B3' B6' H6' 122.4
B6' B7' B8' 108.1(4)
B6' B7' B3' 60.1(3)
B8' B7' B3' 60.7(3)
B6' B7' B10' 59.6(3)
B8' B7' B10' 106.8(3)
B3' B7' B10' 107.6(4)
B6' B7' B9' 108.5(3)
B8' B7' B9' 59.9(3)
B3' B7' B9' 109.2(4)
B10' B7' B9' 59.8(3)
B6' B7' H7' 121.6
B8' B7' H7' 122.0
B3' B7' H7' 121.1
B10' B7' H7' 122.7
B9' B7' H7' 121.1
C2' B8' B7' 107.5(3)
C2' B8' B9' 60.9(3)
B7' B8' B9' 60.6(3)
C2' B8' B3' 106.6(3)
B7' B8' B3' 60.0(3)
B9' B8' B3' 109.2(3)
C2' B8' B4' 60.1(3)
B7' B8' B4' 107.0(3)
B9' B8' B4' 109.7(3)
B3' B8' B4' 58.5(3)
C2' B8' H8' 122.1
B7' B8' H8' 122.1
B9' B8' H8' 119.9
B3' B8' H8' 122.4
B4' B8' H8' 122.0
B8' B9' B10' 106.7(3)
B8' B9' C2' 58.6(3)
B10' B9' C2' 104.1(3)
B8' B9' B7' 59.5(3)
B10' B9' B7' 60.1(3)
C2' B9' B7' 105.0(4)
B8' B9' Al' 121.9(3)
B10' B9' Al' 66.1(2)
C2' B9' Al' 67.4(2)
B7' B9' Al' 121.6(3)
B8' B9' H9' 119.8
B10' B9' H9' 124.3
C2' B9' H9' 125.1
B7' B9' H9' 120.1
Al' B9' H9' 107.6
B11' B10' B6' 59.2(3)
B11' B10' B9' 105.4(3)
B6' B10' B9' 108.6(3)
B11' B10' B7' 104.3(3)
B6' B10' B7' 59.5(3)
B9' B10' B7' 60.1(3)
B11' B10' Al' 69.4(2)
B6' B10' Al' 124.8(3)
B9' B10' Al' 66.0(2)
B7' B10' Al' 121.5(3)
B11' B10' H10' 124.5
B6' B10' H10' 118.2
B9' B10' H10' 123.6
B7' B10' H10' 121.2
Al' B10' H10' 106.2
C1' B11' B10' 113.6(3)
C1' B11' B6' 111.3(3)
B10' B11' B6' 63.6(3)
C1' B11' B5' 61.4(3)
B10' B11' B5' 116.0(3)
B6' B11' B5' 62.2(3)
C1' B11' Al' 71.7(2)
B10' B11' Al' 66.8(2)
B6' B11' Al' 126.5(3)
B5' B11' Al' 129.7(3)
C1' B11' H11' 119.7
B10' B11' H11' 118.7
B6' B11' H11' 117.2
B5' B11' H11' 114.7
Al' B11' H11' 103.2
C3' C1' B11' 113.7(3)
C3' C1' C2' 116.2(3)
B11' C1' C2' 109.9(3)
C3' C1' B4' 128.9(3)
B11' C1' B4' 112.7(3)
C2' C1' B4' 64.6(3)
C3' C1' B5' 125.0(3)
B11' C1' B5' 63.8(3)
C2' C1' B5' 115.1(3)
B4' C1' B5' 61.8(3)
C3' C1' Al' 90.4(3)
B11' C1' Al' 67.4(2)
C2' C1' Al' 66.4(2)
B4' C1' Al' 127.0(3)
B5' C1' Al' 127.9(3)
C1' C2' B8' 106.0(3)
C1' C2' B4' 58.0(3)
B8' C2' B4' 62.0(3)
C1' C2' B9' 107.0(3)
B8' C2' B9' 60.4(3)
B4' C2' B9' 110.9(3)
C1' C2' Al' 70.6(2)
B8' C2' Al' 121.3(3)
B4' C2' Al' 124.9(3)
B9' C2' Al' 65.1(2)
C1' C2' H2' 123.6
B8' C2' H2' 120.0
B4' C2' H2' 117.3
B9' C2' H2' 122.8
Al' C2' H2' 106.4
C1' C3' N' 103.2(3)
C1' C3' H3A 111.1
N' C3' H3A 111.1
C1' C3' H3B 111.1
N' C3' H3B 111.1
H3A C3' H3B 109.1
N' C4' H4A 109.5
N' C4' H4B 109.5
H4A C4' H4B 109.5
N' C4' H4C 109.5
H4A C4' H4C 109.5
H4B C4' H4C 109.5
N' C5' H5A 109.5
N' C5' H5B 109.5
H5A C5' H5B 109.5
N' C5' H5C 109.5
H5A C5' H5C 109.5
H5B C5' H5C 109.5
Al' C6' H6A 109.5
Al' C6' H6B 109.5
H6A C6' H6B 109.5
Al' C6' H6C 109.5
H6A C6' H6C 109.5
H6B C6' H6C 109.5

loop_
_geom_bond_atom_site_label_1
_geom_bond_atom_site_label_2
_geom_bond_distance
Al C6 1.942(5)
Al N 2.037(4)
Al B11 2.199(5)
Al B10 2.202(5)
Al B9 2.236(5)
Al C2 2.270(4)
Al C1 2.303(4)
N C4 1.487(5)
N C5 1.506(6)
N C3 1.512(5)
B3 B5 1.745(8)
B3 B4 1.756(7)
B3 B8 1.778(8)
B3 B6 1.792(7)
B3 B7 1.802(8)
B3 H3 1.1000
B4 C1 1.683(6)
B4 C2 1.741(7)
B4 B5 1.742(8)
B4 B8 1.791(7)
B4 H4 1.1000
B5 C1 1.676(6)
B5 B11 1.776(7)
B5 B6 1.776(8)
B5 H5 1.1000
B6 B11 1.735(7)
B6 B10 1.739(7)
B6 B7 1.782(8)
B6 H6 1.1000
B7 B10 1.758(7)
B7 B8 1.779(7)
B7 B9 1.784(7)
B7 H7 1.1000
B8 C2 1.707(6)
B8 B9 1.791(7)
B8 H8 1.1000
B9 C2 1.698(6)
B9 B10 1.790(7)
B9 H9 1.1000
B10 B11 1.741(7)
B10 H10 1.1000
B11 C1 1.657(6)
B11 H11 1.1000
C1 C3 1.502(6)
C1 C2 1.590(5)
C2 H2 1.1000
C3 H3C 0.9700
C3 H3D 0.9700
C4 H4D 0.9600
C4 H4E 0.9600
C4 H4F 0.9600
C5 H5D 0.9600
C5 H5E 0.9600
C5 H5F 0.9600
C6 H6D 0.9600
C6 H6E 0.9600
C6 H6F 0.9600
Al' C6' 1.946(5)
Al' N' 2.037(4)
Al' B9' 2.196(5)
Al' B10' 2.198(5)
Al' C2' 2.236(5)
Al' B11' 2.238(4)
Al' C1' 2.301(4)
N' C4' 1.485(6)
N' C5' 1.514(6)
N' C3' 1.522(6)
B3' B5' 1.749(7)
B3' B4' 1.766(7)
B3' B6' 1.776(7)
B3' B7' 1.784(7)
B3' B8' 1.795(7)
B3' H3' 1.1000
B4' C1' 1.675(6)
B4' B5' 1.735(7)
B4' C2' 1.784(7)
B4' B8' 1.819(7)
B4' H4' 1.1000
B5' C1' 1.703(6)
B5' B11' 1.741(6)
B5' B6' 1.772(7)
B5' H5' 1.1000
B6' B11' 1.691(6)
B6' B7' 1.762(7)
B6' B10' 1.763(7)
B6' H6' 1.1000
B7' B8' 1.770(7)
B7' B10' 1.789(7)
B7' B9' 1.789(7)
B7' H7' 1.1000
B8' C2' 1.745(7)
B8' B9' 1.777(7)
B8' H8' 1.1000
B9' B10' 1.784(7)
B9' C2' 1.786(7)
B9' H9' 1.1000
B10' B11' 1.653(6)
B10' H10' 1.1000
B11' C1' 1.587(5)
B11' H11' 1.1000
C1' C3' 1.503(5)
C1' C2' 1.664(6)
C2' H2' 1.1000
C3' H3A 0.9700
C3' H3B 0.9700
C4' H4A 0.9600
C4' H4B 0.9600
C4' H4C 0.9600
C5' H5A 0.9600
C5' H5B 0.9600
C5' H5C 0.9600
C6' H6A 0.9600
C6' H6B 0.9600
C6' H6C 0.9600

loop_
_geom_torsion_atom_site_label_1
_geom_torsion_atom_site_label_2
_geom_torsion_atom_site_label_3
_geom_torsion_atom_site_label_4
_geom_torsion
C6 Al N C4 -60.6(4)
B11 Al N C4 82.4(3)
B10 Al N C4 91.6(4)
B9 Al N C4 158.6(3)
C2 Al N C4 155.4(3)
C1 Al N C4 118.6(3)
C6 Al N C5 62.4(4)
B11 Al N C5 -154.6(3)
B10 Al N C5 -145.4(3)
B9 Al N C5 -78.4(4)
C2 Al N C5 -81.6(3)
C1 Al N C5 -118.4(3)
C6 Al N C3 -178.3(3)
B11 Al N C3 -35.3(3)
B10 Al N C3 -26.0(4)
B9 Al N C3 40.9(3)
C2 Al N C3 37.7(2)
C1 Al N C3 0.9(2)
B5 B3 B4 C1 40.5(3)
B8 B3 B4 C1 -96.8(4)
B6 B3 B4 C1 3.0(5)
B7 B3 B4 C1 -60.0(5)
B5 B3 B4 C2 97.5(4)
B8 B3 B4 C2 -39.8(3)
B6 B3 B4 C2 60.0(4)
B7 B3 B4 C2 -3.0(5)
B8 B3 B4 B5 -137.3(4)
B6 B3 B4 B5 -37.5(4)
B7 B3 B4 B5 -100.5(4)
B5 B3 B4 B8 137.3(4)
B6 B3 B4 B8 99.8(4)
B7 B3 B4 B8 36.8(4)
C2 B4 B5 C1 34.2(3)
B3 B4 B5 C1 132.2(4)
B8 B4 B5 C1 94.2(4)
C1 B4 B5 B3 -132.2(4)
C2 B4 B5 B3 -98.0(4)
B8 B4 B5 B3 -38.1(4)
C1 B4 B5 B11 -32.1(3)
C2 B4 B5 B11 2.1(5)
B3 B4 B5 B11 100.1(4)
B8 B4 B5 B11 62.1(5)
C1 B4 B5 B6 -94.0(4)
C2 B4 B5 B6 -59.8(5)
B3 B4 B5 B6 38.3(4)
B8 B4 B5 B6 0.2(5)
B4 B3 B5 C1 -40.9(3)
B8 B3 B5 C1 -2.4(5)
B6 B3 B5 C1 97.3(4)
B7 B3 B5 C1 60.7(4)
B8 B3 B5 B4 38.5(3)
B6 B3 B5 B4 138.1(4)
B7 B3 B5 B4 101.5(4)
B4 B3 B5 B11 -100.5(4)
B8 B3 B5 B11 -62.0(4)
B6 B3 B5 B11 37.6(3)
B7 B3 B5 B11 1.0(5)
B4 B3 B5 B6 -138.1(4)
B8 B3 B5 B6 -99.6(4)
B7 B3 B5 B6 -36.6(3)
C1 B5 B6 B11 37.5(3)
B4 B5 B6 B11 98.8(4)
B3 B5 B6 B11 136.8(4)
C1 B5 B6 B10 1.2(5)
B4 B5 B6 B10 62.5(5)
B3 B5 B6 B10 100.5(4)
B11 B5 B6 B10 -36.3(3)
C1 B5 B6 B7 -62.3(4)
B4 B5 B6 B7 -1.0(5)
B3 B5 B6 B7 36.9(4)
B11 B5 B6 B7 -99.8(4)
C1 B5 B6 B3 -99.3(4)
B4 B5 B6 B3 -37.9(4)
B11 B5 B6 B3 -136.8(4)
B5 B3 B6 B11 -38.6(3)
B4 B3 B6 B11 -1.4(5)
B8 B3 B6 B11 62.8(5)
B7 B3 B6 B11 100.3(4)
B5 B3 B6 B10 -102.1(4)
B4 B3 B6 B10 -64.8(5)
B8 B3 B6 B10 -0.6(5)
B7 B3 B6 B10 36.8(4)
B4 B3 B6 B5 37.3(4)
B8 B3 B6 B5 101.4(4)
B7 B3 B6 B5 138.9(4)
B5 B3 B6 B7 -138.9(4)
B4 B3 B6 B7 -101.6(4)
B8 B3 B6 B7 -37.4(3)
B11 B6 B7 B10 39.0(3)
B5 B6 B7 B10 102.9(4)
B3 B6 B7 B10 139.0(4)
B11 B6 B7 B8 -62.5(4)
B10 B6 B7 B8 -101.5(4)
B5 B6 B7 B8 1.4(5)
B3 B6 B7 B8 37.5(3)
B11 B6 B7 B9 1.0(5)
B10 B6 B7 B9 -38.0(3)
B5 B6 B7 B9 65.0(4)
B3 B6 B7 B9 101.1(4)
B11 B6 B7 B3 -100.0(4)
B10 B6 B7 B3 -139.0(4)
B5 B6 B7 B3 -36.1(3)
B5 B3 B7 B10 0.9(5)
B4 B3 B7 B10 64.2(5)
B8 B3 B7 B10 101.6(4)
B6 B3 B7 B10 -36.0(3)
B5 B3 B7 B8 -100.7(4)
B4 B3 B7 B8 -37.4(4)
B6 B3 B7 B8 -137.6(4)
B5 B3 B7 B6 36.9(3)
B4 B3 B7 B6 100.2(4)
B8 B3 B7 B6 137.6(4)
B5 B3 B7 B9 -63.2(4)
B4 B3 B7 B9 0.1(5)
B8 B3 B7 B9 37.5(3)
B6 B3 B7 B9 -100.1(4)
B5 B3 B8 C2 2.9(5)
B4 B3 B8 C2 40.9(3)
B6 B3 B8 C2 -60.6(4)
B7 B3 B8 C2 -98.0(4)
B5 B3 B8 B7 100.9(4)
B4 B3 B8 B7 138.8(4)
B6 B3 B8 B7 37.4(3)
B5 B3 B8 B9 63.4(5)
B4 B3 B8 B9 101.4(4)
B6 B3 B8 B9 -0.1(5)
B7 B3 B8 B9 -37.5(3)
B5 B3 B8 B4 -38.0(3)
B6 B3 B8 B4 -101.5(4)
B7 B3 B8 B4 -138.8(4)
B10 B7 B8 C2 -1.4(5)
B6 B7 B8 C2 60.8(4)
B9 B7 B8 C2 -39.7(3)
B3 B7 B8 C2 98.5(4)
B10 B7 B8 B3 -99.9(4)
B6 B7 B8 B3 -37.7(3)
B9 B7 B8 B3 -138.2(4)
B10 B7 B8 B9 38.4(4)
B6 B7 B8 B9 100.5(4)
B3 B7 B8 B9 138.2(4)
B10 B7 B8 B4 -63.5(5)
B6 B7 B8 B4 -1.3(5)
B9 B7 B8 B4 -101.8(4)
B3 B7 B8 B4 36.4(4)
C1 B4 B8 C2 -34.0(3)
B5 B4 B8 C2 -94.7(4)
B3 B4 B8 C2 -132.6(4)
C1 B4 B8 B3 98.6(4)
C2 B4 B8 B3 132.6(4)
B5 B4 B8 B3 37.9(4)
C1 B4 B8 B7 61.4(4)
C2 B4 B8 B7 95.4(4)
B5 B4 B8 B7 0.7(5)
B3 B4 B8 B7 -37.2(4)
C1 B4 B8 B9 -2.2(4)
C2 B4 B8 B9 31.8(3)
B5 B4 B8 B9 -62.9(4)
B3 B4 B8 B9 -100.8(4)
B10 B7 B9 C2 -97.5(4)
B8 B7 B9 C2 40.0(3)
B6 B7 B9 C2 -60.4(4)
B3 B7 B9 C2 2.9(5)
B8 B7 B9 B10 137.6(4)
B6 B7 B9 B10 37.1(3)
B3 B7 B9 B10 100.4(4)
B10 B7 B9 B8 -137.6(4)
B6 B7 B9 B8 -100.4(4)
B3 B7 B9 B8 -37.1(3)
B10 B7 B9 Al -24.1(3)
B8 B7 B9 Al 113.4(4)
B6 B7 B9 Al 13.0(5)
B3 B7 B9 Al 76.3(4)
B3 B8 B9 C2 -95.0(4)
B7 B8 B9 C2 -132.9(4)
B4 B8 B9 C2 -32.4(3)
C2 B8 B9 B7 132.9(4)
B3 B8 B9 B7 37.9(4)
B4 B8 B9 B7 100.5(4)
C2 B8 B9 B10 95.8(4)
B3 B8 B9 B10 0.8(5)
B7 B8 B9 B10 -37.1(3)
B4 B8 B9 B10 63.4(4)
C2 B8 B9 Al 24.9(3)
B3 B8 B9 Al -70.1(4)
B7 B8 B9 Al -108.0(4)
B4 B8 B9 Al -7.5(5)
C6 Al B9 C2 -141.6(3)
N Al B9 C2 -4.6(3)
B11 Al B9 C2 77.1(2)
B10 Al B9 C2 116.8(3)
C1 Al B9 C2 33.0(2)
C6 Al B9 B7 124.3(3)
N Al B9 B7 -98.7(4)
B11 Al B9 B7 -17.0(3)
B10 Al B9 B7 22.7(3)
C2 Al B9 B7 -94.1(4)
C1 Al B9 B7 -61.1(3)
C6 Al B9 B10 101.5(3)
N Al B9 B10 -121.5(3)
B11 Al B9 B10 -39.7(2)
C2 Al B9 B10 -116.8(3)
C1 Al B9 B10 -83.8(2)
C6 Al B9 B8 -164.3(3)
N Al B9 B8 -27.3(4)
B11 Al B9 B8 54.5(3)
B10 Al B9 B8 94.2(4)
C2 Al B9 B8 -22.7(3)
C1 Al B9 B8 10.3(3)
B5 B6 B10 B11 36.5(4)
B7 B6 B10 B11 136.0(4)
B3 B6 B10 B11 98.9(4)
B11 B6 B10 B7 -136.0(4)
B5 B6 B10 B7 -99.5(4)
B3 B6 B10 B7 -37.1(4)
B11 B6 B10 B9 -97.8(4)
B5 B6 B10 B9 -61.2(5)
B7 B6 B10 B9 38.2(3)
B3 B6 B10 B9 1.1(5)
B11 B6 B10 Al -23.2(3)
B5 B6 B10 Al 13.4(5)
B7 B6 B10 Al 112.8(4)
B3 B6 B10 Al 75.7(5)
B8 B7 B10 B6 99.5(4)
B9 B7 B10 B6 137.7(4)
B3 B7 B10 B6 36.5(3)
B8 B7 B10 B11 60.4(5)
B6 B7 B10 B11 -39.1(3)
B9 B7 B10 B11 98.6(3)
B3 B7 B10 B11 -2.5(4)
B8 B7 B10 B9 -38.2(3)
B6 B7 B10 B9 -137.7(4)
B3 B7 B10 B9 -101.1(4)
B8 B7 B10 Al -12.8(6)
B6 B7 B10 Al -112.2(4)
B9 B7 B10 Al 25.4(4)
B3 B7 B10 Al -75.7(5)
C2 B9 B10 B6 59.5(5)
B7 B9 B10 B6 -38.6(4)
B8 B9 B10 B6 -1.2(5)
Al B9 B10 B6 118.4(4)
C2 B9 B10 B11 -3.4(4)
B7 B9 B10 B11 -101.6(4)
B8 B9 B10 B11 -64.1(4)
Al B9 B10 B11 55.4(3)
C2 B9 B10 B7 98.2(4)
B8 B9 B10 B7 37.4(4)
Al B9 B10 B7 157.0(3)
C2 B9 B10 Al -58.9(3)
B7 B9 B10 Al -157.0(3)
B8 B9 B10 Al -119.6(3)
C6 Al B10 B6 158.9(4)
N Al B10 B6 8.9(5)
B11 Al B10 B6 21.7(3)
B9 Al B10 B6 -98.6(4)
C2 Al B10 B6 -58.6(4)
C1 Al B10 B6 -16.5(4)
C6 Al B10 B11 137.1(3)
N Al B10 B11 -12.8(3)
B9 Al B10 B11 -120.4(3)
C2 Al B10 B11 -80.3(2)
C1 Al B10 B11 -38.2(2)
C6 Al B10 B7 -126.4(4)
N Al B10 B7 83.7(5)
B11 Al B10 B7 96.5(4)
B9 Al B10 B7 -23.9(4)
C2 Al B10 B7 16.2(4)
C1 Al B10 B7 58.3(4)
C6 Al B10 B9 -102.5(3)
N Al B10 B9 107.6(3)
B11 Al B10 B9 120.4(3)
C2 Al B10 B9 40.0(2)
C1 Al B10 B9 82.2(2)
B10 B6 B11 C1 101.5(4)
B5 B6 B11 C1 -38.6(3)
B7 B6 B11 C1 62.6(4)
B3 B6 B11 C1 -1.0(5)
B5 B6 B11 B10 -140.0(4)
B7 B6 B11 B10 -38.9(3)
B3 B6 B11 B10 -102.4(4)
B10 B6 B11 B5 140.0(4)
B7 B6 B11 B5 101.1(4)
B3 B6 B11 B5 37.6(3)
B10 B6 B11 Al 23.3(3)
B5 B6 B11 Al -116.7(4)
B7 B6 B11 Al -15.6(5)
B3 B6 B11 Al -79.1(4)
B6 B10 B11 C1 -98.4(4)
B7 B10 B11 C1 -58.6(4)
B9 B10 B11 C1 4.7(4)
Al B10 B11 C1 60.5(3)
B7 B10 B11 B6 39.7(3)
B9 B10 B11 B6 103.1(4)
Al B10 B11 B6 158.9(3)
B6 B10 B11 B5 -36.5(3)
B7 B10 B11 B5 3.2(4)
B9 B10 B11 B5 66.5(4)
Al B10 B11 B5 122.4(3)
B6 B10 B11 Al -158.9(3)
B7 B10 B11 Al -119.1(3)
B9 B10 B11 Al -55.8(3)
B4 B5 B11 C1 32.7(3)
B3 B5 B11 C1 96.3(4)
B6 B5 B11 C1 135.2(4)
C1 B5 B11 B6 -135.2(4)
B4 B5 B11 B6 -102.4(4)
B3 B5 B11 B6 -38.9(3)
C1 B5 B11 B10 -99.0(3)
B4 B5 B11 B10 -66.2(4)
B3 B5 B11 B10 -2.6(5)
B6 B5 B11 B10 36.2(3)
C1 B5 B11 Al -23.9(3)
B4 B5 B11 Al 8.9(5)
B3 B5 B11 Al 72.5(5)
B6 B5 B11 Al 111.3(4)
C6 Al B11 C1 164.4(3)
N Al B11 C1 52.2(2)
B10 Al B11 C1 -119.1(3)
B9 Al B11 C1 -78.6(2)
C2 Al B11 C1 -33.3(2)
C6 Al B11 B6 -98.4(4)
N Al B11 B6 149.4(3)
B10 Al B11 B6 -21.9(3)
B9 Al B11 B6 18.6(3)
C2 Al B11 B6 63.9(3)
C1 Al B11 B6 97.2(4)
C6 Al B11 B10 -76.5(4)
N Al B11 B10 171.3(2)
B9 Al B11 B10 40.5(2)
C2 Al B11 B10 85.8(2)
C1 Al B11 B10 119.1(3)
C6 Al B11 B5 -174.3(4)
N Al B11 B5 73.4(4)
B10 Al B11 B5 -97.8(4)
B9 Al B11 B5 -57.4(4)
C2 Al B11 B5 -12.1(4)
C1 Al B11 B5 21.3(3)
B6 B11 C1 C3 163.1(3)
B10 B11 C1 C3 -133.9(4)
B5 B11 C1 C3 123.4(4)
Al B11 C1 C3 -76.6(3)
B6 B11 C1 C2 -67.2(4)
B10 B11 C1 C2 -4.2(5)
B5 B11 C1 C2 -106.9(4)
Al B11 C1 C2 53.1(3)
B6 B11 C1 B5 39.7(3)
B10 B11 C1 B5 102.6(4)
Al B11 C1 B5 160.0(3)
B6 B11 C1 B4 3.2(5)
B10 B11 C1 B4 66.1(4)
B5 B11 C1 B4 -36.5(4)
Al B11 C1 B4 123.5(3)
B6 B11 C1 Al -120.3(3)
B10 B11 C1 Al -57.4(3)
B5 B11 C1 Al -160.0(3)
B4 B5 C1 C3 113.2(5)
B3 B5 C1 C3 154.9(4)
B11 B5 C1 C3 -103.9(5)
B6 B5 C1 C3 -142.0(4)
B4 B5 C1 C2 -40.7(3)
B3 B5 C1 C2 0.9(5)
B11 B5 C1 C2 102.2(4)
B6 B5 C1 C2 64.1(4)
B4 B5 C1 B11 -142.9(4)
B3 B5 C1 B11 -101.2(4)
B6 B5 C1 B11 -38.1(3)
B3 B5 C1 B4 41.7(4)
B11 B5 C1 B4 142.9(4)
B6 B5 C1 B4 104.8(4)
B4 B5 C1 Al -120.4(4)
B3 B5 C1 Al -78.7(4)
B11 B5 C1 Al 22.5(3)
B6 B5 C1 Al -15.5(5)
C2 B4 C1 C3 100.8(4)
B5 B4 C1 C3 -120.9(4)
B3 B4 C1 C3 -162.1(4)
B8 B4 C1 C3 136.0(4)
B5 B4 C1 C2 138.3(3)
B3 B4 C1 C2 97.1(4)
B8 B4 C1 C2 35.1(3)
C2 B4 C1 B11 -101.0(4)
B5 B4 C1 B11 37.2(4)
B3 B4 C1 B11 -4.0(5)
B8 B4 C1 B11 -65.9(4)
C2 B4 C1 B5 -138.3(3)
B3 B4 C1 B5 -41.2(4)
B8 B4 C1 B5 -103.1(4)
C2 B4 C1 Al -22.9(3)
B5 B4 C1 Al 115.4(4)
B3 B4 C1 Al 74.2(5)
B8 B4 C1 Al 12.2(5)
C6 Al C1 C3 3.3(11)
N Al C1 C3 -0.9(2)
B11 Al C1 C3 119.2(3)
B10 Al C1 C3 160.3(3)
B9 Al C1 C3 -150.2(3)
C2 Al C1 C3 -114.5(3)
C6 Al C1 C2 117.8(10)
N Al C1 C2 113.6(2)
B11 Al C1 C2 -126.3(3)
B10 Al C1 C2 -85.1(2)
B9 Al C1 C2 -35.7(2)
C6 Al C1 B11 -116.0(10)
N Al C1 B11 -120.1(3)
B10 Al C1 B11 41.1(3)
B9 Al C1 B11 90.6(3)
C2 Al C1 B11 126.3(3)
C6 Al C1 B5 -138.4(10)
N Al C1 B5 -142.5(4)
B11 Al C1 B5 -22.4(3)
B10 Al C1 B5 18.7(3)
B9 Al C1 B5 68.2(3)
C2 Al C1 B5 103.9(4)
C6 Al C1 B4 139.9(10)
N Al C1 B4 135.7(4)
B11 Al C1 B4 -104.1(4)
B10 Al C1 B4 -63.0(4)
B9 Al C1 B4 -13.6(4)
C2 Al C1 B4 22.1(3)
C3 C1 C2 B9 133.6(4)
B11 C1 C2 B9 2.0(5)
B5 C1 C2 B9 -67.9(4)
B4 C1 C2 B9 -107.9(4)
Al C1 C2 B9 53.3(3)
C3 C1 C2 B8 -157.5(3)
B11 C1 C2 B8 70.9(4)
B5 C1 C2 B8 1.0(5)
B4 C1 C2 B8 -39.0(3)
Al C1 C2 B8 122.1(3)
C3 C1 C2 B4 -118.5(4)
B11 C1 C2 B4 109.9(4)
B5 C1 C2 B4 40.0(3)
Al C1 C2 B4 161.1(3)
C3 C1 C2 Al 80.4(3)
B11 C1 C2 Al -51.2(3)
B5 C1 C2 Al -121.2(3)
B4 C1 C2 Al -161.1(3)
B7 B9 C2 C1 61.8(4)
B10 B9 C2 C1 1.0(5)
B8 B9 C2 C1 102.4(4)
Al B9 C2 C1 -55.4(3)
B7 B9 C2 B8 -40.6(3)
B10 B9 C2 B8 -101.4(4)
Al B9 C2 B8 -157.8(3)
B7 B9 C2 B4 -5.2(5)
B10 B9 C2 B4 -66.0(4)
B8 B9 C2 B4 35.4(3)
Al B9 C2 B4 -122.4(3)
B7 B9 C2 Al 117.2(3)
B10 B9 C2 Al 56.4(3)
B8 B9 C2 Al 157.8(3)
B3 B8 C2 C1 -2.4(4)
B7 B8 C2 C1 -65.2(4)
B9 B8 C2 C1 -105.9(3)
B4 B8 C2 C1 38.1(3)
B3 B8 C2 B9 103.5(4)
B7 B8 C2 B9 40.7(3)
B4 B8 C2 B9 144.0(3)
B3 B8 C2 B4 -40.5(3)
B7 B8 C2 B4 -103.3(4)
B9 B8 C2 B4 -144.0(3)
B3 B8 C2 Al 78.2(4)
B7 B8 C2 Al 15.4(5)
B9 B8 C2 Al -25.3(3)
B4 B8 C2 Al 118.7(4)
B5 B4 C2 C1 -35.7(3)
B3 B4 C2 C1 -97.3(4)
B8 B4 C2 C1 -138.4(3)
C1 B4 C2 B9 102.6(4)
B5 B4 C2 B9 67.0(4)
B3 B4 C2 B9 5.3(5)
B8 B4 C2 B9 -35.7(3)
C1 B4 C2 B8 138.4(3)
B5 B4 C2 B8 102.7(4)
B3 B4 C2 B8 41.0(3)
C1 B4 C2 Al 22.8(3)
B5 B4 C2 Al -12.9(5)
B3 B4 C2 Al -74.6(4)
B8 B4 C2 Al -115.6(4)
C6 Al C2 C1 -163.7(3)
N Al C2 C1 -57.0(2)
B11 Al C2 C1 35.2(2)
B10 Al C2 C1 83.6(2)
B9 Al C2 C1 126.5(3)
C6 Al C2 B9 69.8(4)
N Al C2 B9 176.5(2)
B11 Al C2 B9 -91.3(2)
B10 Al C2 B9 -42.9(2)
C1 Al C2 B9 -126.5(3)
C6 Al C2 B8 94.4(4)
N Al C2 B8 -158.9(3)
B11 Al C2 B8 -66.7(4)
B10 Al C2 B8 -18.2(4)
B9 Al C2 B8 24.6(3)
C1 Al C2 B8 -101.9(4)
C6 Al C2 B4 175.4(4)
N Al C2 B4 -78.0(4)
B11 Al C2 B4 14.2(4)
B10 Al C2 B4 62.7(4)
B9 Al C2 B4 105.6(4)
C1 Al C2 B4 -20.9(3)
C2 C1 C3 N -65.4(4)
B11 C1 C3 N 63.1(4)
B5 C1 C3 N 140.5(4)
B4 C1 C3 N -138.8(4)
Al C1 C3 N 1.2(3)
C4 N C3 C1 -118.8(4)
C5 N C3 C1 119.4(4)
Al N C3 C1 -1.3(3)
C6' Al' N' C4' -56.4(4)
B9' Al' N' C4' 148.0(4)
B10' Al' N' C4' 80.0(4)
C2' Al' N' C4' 155.7(3)
B11' Al' N' C4' 82.7(3)
C1' Al' N' C4' 119.2(4)
C6' Al' N' C5' 67.2(4)
B9' Al' N' C5' -88.4(4)
B10' Al' N' C5' -156.4(3)
C2' Al' N' C5' -80.7(3)
B11' Al' N' C5' -153.7(3)
C1' Al' N' C5' -117.1(4)
C6' Al' N' C3' -176.5(3)
B9' Al' N' C3' 27.9(4)
B10' Al' N' C3' -40.1(4)
C2' Al' N' C3' 35.6(3)
B11' Al' N' C3' -37.4(3)
C1' Al' N' C3' -0.8(2)
B5' B3' B4' C1' 41.7(3)
B6' B3' B4' C1' 3.6(5)
B7' B3' B4' C1' -59.1(4)
B8' B3' B4' C1' -96.1(4)
B6' B3' B4' B5' -38.1(3)
B7' B3' B4' B5' -100.8(4)
B8' B3' B4' B5' -137.8(4)
B5' B3' B4' C2' 101.4(4)
B6' B3' B4' C2' 63.2(4)
B7' B3' B4' C2' 0.6(4)
B8' B3' B4' C2' -36.4(3)
B5' B3' B4' B8' 137.8(4)
B6' B3' B4' B8' 99.7(4)
B7' B3' B4' B8' 37.0(3)
B3' B4' B5' C1' 131.9(4)
C2' B4' B5' C1' 33.0(3)
B8' B4' B5' C1' 94.1(4)
C1' B4' B5' B11' -33.6(3)
B3' B4' B5' B11' 98.3(4)
C2' B4' B5' B11' -0.5(4)
B8' B4' B5' B11' 60.6(4)
C1' B4' B5' B3' -131.9(4)
C2' B4' B5' B3' -98.8(4)
B8' B4' B5' B3' -37.7(3)
C1' B4' B5' B6' -93.2(4)
B3' B4' B5' B6' 38.6(3)
C2' B4' B5' B6' -60.2(4)
B8' B4' B5' B6' 0.9(5)
B4' B3' B5' C1' -40.8(3)
B6' B3' B5' C1' 96.5(4)
B7' B3' B5' C1' 60.5(4)
B8' B3' B5' C1' -2.3(4)
B6' B3' B5' B4' 137.2(4)
B7' B3' B5' B4' 101.2(4)
B8' B3' B5' B4' 38.4(3)
B4' B3' B5' B11' -97.3(4)
B6' B3' B5' B11' 39.9(3)
B7' B3' B5' B11' 3.9(4)
B8' B3' B5' B11' -58.9(4)
B4' B3' B5' B6' -137.2(4)
B7' B3' B5' B6' -36.0(3)
B8' B3' B5' B6' -98.8(4)
C1' B5' B6' B11' 33.1(3)
B4' B5' B6' B11' 93.5(4)
B3' B5' B6' B11' 132.3(4)
C1' B5' B6' B7' -62.6(4)
B4' B5' B6' B7' -2.2(5)
B11' B5' B6' B7' -95.8(4)
B3' B5' B6' B7' 36.5(3)
C1' B5' B6' B10' 2.2(5)
B4' B5' B6' B10' 62.6(5)
B11' B5' B6' B10' -31.0(3)
B3' B5' B6' B10' 101.3(4)
C1' B5' B6' B3' -99.2(4)
B4' B5' B6' B3' -38.8(3)
B11' B5' B6' B3' -132.3(4)
B5' B3' B6' B11' -41.5(3)
B4' B3' B6' B11' -3.9(5)
B7' B3' B6' B11' 98.0(4)
B8' B3' B6' B11' 60.5(4)
B5' B3' B6' B7' -139.6(4)
B4' B3' B6' B7' -102.0(4)
B8' B3' B6' B7' -37.5(3)
B5' B3' B6' B10' -101.2(4)
B4' B3' B6' B10' -63.6(5)
B7' B3' B6' B10' 38.3(3)
B8' B3' B6' B10' 0.8(5)
B4' B3' B6' B5' 37.6(3)
B7' B3' B6' B5' 139.6(4)
B8' B3' B6' B5' 102.0(4)
B11' B6' B7' B8' -60.2(4)
B10' B6' B7' B8' -99.3(4)
B5' B6' B7' B8' 2.7(5)
B3' B6' B7' B8' 38.6(3)
B11' B6' B7' B3' -98.8(4)
B10' B6' B7' B3' -137.9(4)
B5' B6' B7' B3' -35.9(3)
B11' B6' B7' B10' 39.1(3)
B5' B6' B7' B10' 102.0(4)
B3' B6' B7' B10' 137.9(4)
B11' B6' B7' B9' 3.3(4)
B10' B6' B7' B9' -35.8(3)
B5' B6' B7' B9' 66.2(4)
B3' B6' B7' B9' 102.1(4)
B5' B3' B7' B6' 36.4(3)
B4' B3' B7' B6' 99.2(4)
B8' B3' B7' B6' 137.1(4)
B5' B3' B7' B8' -100.7(4)
B4' B3' B7' B8' -37.9(3)
B6' B3' B7' B8' -137.1(4)
B5' B3' B7' B10' -0.9(5)
B4' B3' B7' B10' 61.9(4)
B6' B3' B7' B10' -37.3(3)
B8' B3' B7' B10' 99.8(4)
B5' B3' B7' B9' -64.3(4)
B4' B3' B7' B9' -1.5(5)
B6' B3' B7' B9' -100.7(4)
B8' B3' B7' B9' 36.4(3)
B6' B7' B8' C2' 61.1(4)
B3' B7' B8' C2' 99.4(4)
B10' B7' B8' C2' -1.7(5)
B9' B7' B8' C2' -40.2(3)
B6' B7' B8' B9' 101.3(4)
B3' B7' B8' B9' 139.6(4)
B10' B7' B8' B9' 38.5(3)
B6' B7' B8' B3' -38.3(3)
B10' B7' B8' B3' -101.1(4)
B9' B7' B8' B3' -139.6(4)
B6' B7' B8' B4' -2.1(5)
B3' B7' B8' B4' 36.2(3)
B10' B7' B8' B4' -64.9(4)
B9' B7' B8' B4' -103.4(4)
B5' B3' B8' C2' 0.1(5)
B4' B3' B8' C2' 37.5(3)
B6' B3' B8' C2' -63.5(4)
B7' B3' B8' C2' -101.0(4)
B5' B3' B8' B7' 101.1(4)
B4' B3' B8' B7' 138.5(4)
B6' B3' B8' B7' 37.6(3)
B5' B3' B8' B9' 64.4(5)
B4' B3' B8' B9' 101.8(4)
B6' B3' B8' B9' 0.9(5)
B7' B3' B8' B9' -36.7(3)
B5' B3' B8' B4' -37.4(3)
B6' B3' B8' B4' -100.9(4)
B7' B3' B8' B4' -138.5(4)
C1' B4' B8' C2' -38.1(3)
B5' B4' B8' C2' -100.1(4)
B3' B4' B8' C2' -137.7(4)
C1' B4' B8' B7' 62.8(4)
B5' B4' B8' B7' 0.8(5)
B3' B4' B8' B7' -36.9(3)
C2' B4' B8' B7' 100.8(4)
C1' B4' B8' B9' -1.3(4)
B5' B4' B8' B9' -63.4(5)
B3' B4' B8' B9' -101.0(4)
C2' B4' B8' B9' 36.7(3)
C1' B4' B8' B3' 99.7(4)
B5' B4' B8' B3' 37.7(3)
C2' B4' B8' B3' 137.7(4)
C2' B8' B9' B10' 96.6(3)
B7' B8' B9' B10' -38.6(3)
B3' B8' B9' B10' -2.2(5)
B4' B8' B9' B10' 60.2(4)
B7' B8' B9' C2' -135.2(4)
B3' B8' B9' C2' -98.8(4)
B4' B8' B9' C2' -36.4(3)
C2' B8' B9' B7' 135.2(4)
B3' B8' B9' B7' 36.5(3)
B4' B8' B9' B7' 98.9(4)
C2' B8' B9' Al' 24.7(3)
B7' B8' B9' Al' -110.5(4)
B3' B8' B9' Al' -74.0(4)
B4' B8' B9' Al' -11.6(5)
B6' B7' B9' B8' -100.7(4)
B3' B7' B9' B8' -36.7(3)
B10' B7' B9' B8' -136.4(4)
B6' B7' B9' B10' 35.7(3)
B8' B7' B9' B10' 136.4(4)
B3' B7' B9' B10' 99.6(4)
B6' B7' B9' C2' -62.1(4)
B8' B7' B9' C2' 38.5(3)
B3' B7' B9' C2' 1.8(5)
B10' B7' B9' C2' -97.9(4)
B6' B7' B9' Al' 10.3(5)
B8' B7' B9' Al' 110.9(4)
B3' B7' B9' Al' 74.2(4)
B10' B7' B9' Al' -25.5(3)
C6' Al' B9' B8' -166.2(3)
N' Al' B9' B8' -12.4(5)
B10' Al' B9' B8' 95.4(4)
C2' Al' B9' B8' -22.8(3)
B11' Al' B9' B8' 56.7(3)
C1' Al' B9' B8' 14.5(3)
C6' Al' B9' B10' 98.3(3)
N' Al' B9' B10' -107.8(3)
C2' Al' B9' B10' -118.2(3)
B11' Al' B9' B10' -38.7(2)
C1' Al' B9' B10' -80.9(2)
C6' Al' B9' C2' -143.5(3)
N' Al' B9' C2' 10.4(4)
B10' Al' B9' C2' 118.2(3)
B11' Al' B9' C2' 79.5(2)
C1' Al' B9' C2' 37.3(2)
C6' Al' B9' B7' 122.4(4)
N' Al' B9' B7' -83.7(4)
B10' Al' B9' B7' 24.0(3)
C2' Al' B9' B7' -94.2(4)
B11' Al' B9' B7' -14.7(3)
C1' Al' B9' B7' -56.8(3)
B7' B6' B10' B11' 133.2(3)
B5' B6' B10' B11' 32.2(3)
B3' B6' B10' B11' 95.0(4)
B11' B6' B10' B9' -97.2(3)
B7' B6' B10' B9' 36.0(3)
B5' B6' B10' B9' -65.0(4)
B3' B6' B10' B9' -2.2(5)
B11' B6' B10' B7' -133.2(3)
B5' B6' B10' B7' -101.0(4)
B3' B6' B10' B7' -38.1(3)
B11' B6' B10' Al' -24.0(3)
B7' B6' B10' Al' 109.2(4)
B5' B6' B10' Al' 8.1(5)
B3' B6' B10' Al' 71.0(5)
B8' B9' B10' B11' -59.5(4)
C2' B9' B10' B11' 1.5(4)
B7' B9' B10' B11' -97.9(4)
Al' B9' B10' B11' 58.5(3)
B8' B9' B10' B6' 2.6(5)
C2' B9' B10' B6' 63.6(4)
B7' B9' B10' B6' -35.7(3)
Al' B9' B10' B6' 120.7(3)
B8' B9' B10' B7' 38.4(3)
C2' B9' B10' B7' 99.4(4)
Al' B9' B10' B7' 156.4(3)
B8' B9' B10' Al' -118.0(3)
C2' B9' B10' Al' -57.0(3)
B7' B9' B10' Al' -156.4(3)
B6' B7' B10' B11' -40.3(3)
B8' B7' B10' B11' 61.2(4)
B3' B7' B10' B11' -2.7(4)
B9' B7' B10' B11' 99.8(3)
B8' B7' B10' B6' 101.4(4)
B3' B7' B10' B6' 37.6(3)
B9' B7' B10' B6' 140.0(4)
B6' B7' B10' B9' -140.0(4)
B8' B7' B10' B9' -38.6(3)
B3' B7' B10' B9' -102.5(4)
B6' B7' B10' Al' -114.6(4)
B8' B7' B10' Al' -13.2(5)
B3' B7' B10' Al' -77.0(4)
B9' B7' B10' Al' 25.4(3)
C6' Al' B10' B11' 137.8(3)
N' Al' B10' B11' 3.9(3)
B9' Al' B10' B11' -118.5(3)
C2' Al' B10' B11' -77.0(2)
C1' Al' B10' B11' -33.00(19)
C6' Al' B10' B6' 159.8(3)
N' Al' B10' B6' 25.9(4)
B9' Al' B10' B6' -96.6(4)
C2' Al' B10' B6' -55.1(3)
B11' Al' B10' B6' 21.9(3)
C1' Al' B10' B6' -11.1(3)
C6' Al' B10' B9' -103.6(3)
N' Al' B10' B9' 122.5(3)
C2' Al' B10' B9' 41.5(2)
B11' Al' B10' B9' 118.5(3)
C1' Al' B10' B9' 85.5(2)
C6' Al' B10' B7' -127.7(4)
N' Al' B10' B7' 98.4(4)
B9' Al' B10' B7' -24.0(3)
C2' Al' B10' B7' 17.5(3)
B11' Al' B10' B7' 94.5(4)
C1' Al' B10' B7' 61.5(3)
B6' B10' B11' C1' -103.1(4)
B9' B10' B11' C1' -0.3(4)
B7' B10' B11' C1' -62.7(4)
Al' B10' B11' C1' 56.0(3)
B9' B10' B11' B6' 102.8(3)
B7' B10' B11' B6' 40.4(3)
Al' B10' B11' B6' 159.1(3)
B6' B10' B11' B5' -34.7(3)
B9' B10' B11' B5' 68.0(4)
B7' B10' B11' B5' 5.6(4)
Al' B10' B11' B5' 124.3(3)
B6' B10' B11' Al' -159.1(3)
B9' B10' B11' Al' -56.3(3)
B7' B10' B11' Al' -118.7(3)
B7' B6' B11' C1' 65.6(4)
B10' B6' B11' C1' 106.6(3)
B5' B6' B11' C1' -38.0(3)
B3' B6' B11' C1' 2.9(5)
B7' B6' B11' B10' -41.0(3)
B5' B6' B11' B10' -144.6(3)
B3' B6' B11' B10' -103.7(4)
B7' B6' B11' B5' 103.6(4)
B10' B6' B11' B5' 144.6(3)
B3' B6' B11' B5' 40.9(3)
B7' B6' B11' Al' -16.9(5)
B10' B6' B11' Al' 24.1(3)
B5' B6' B11' Al' -120.5(4)
B3' B6' B11' Al' -79.6(4)
B4' B5' B11' C1' 35.1(3)
B3' B5' B11' C1' 97.8(4)
B6' B5' B11' C1' 139.2(4)
C1' B5' B11' B10' -103.9(3)
B4' B5' B11' B10' -68.8(4)
B3' B5' B11' B10' -6.2(5)
B6' B5' B11' B10' 35.3(3)
C1' B5' B11' B6' -139.2(4)
B4' B5' B11' B6' -104.1(4)
B3' B5' B11' B6' -41.5(3)
C1' B5' B11' Al' -23.4(3)
B4' B5' B11' Al' 11.8(5)
B3' B5' B11' Al' 74.4(4)
B6' B5' B11' Al' 115.9(4)
C6' Al' B11' C1' 164.0(3)
N' Al' B11' C1' 56.1(2)
B9' Al' B11' C1' -84.7(2)
B10' Al' B11' C1' -126.9(3)
C2' Al' B11' C1' -35.4(2)
C6' Al' B11' B10' -69.2(4)
N' Al' B11' B10' -177.0(2)
B9' Al' B11' B10' 42.2(2)
C2' Al' B11' B10' 91.5(2)
C1' Al' B11' B10' 126.9(3)
C6' Al' B11' B6' -92.6(4)
N' Al' B11' B6' 159.5(3)
B9' Al' B11' B6' 18.7(3)
B10' Al' B11' B6' -23.5(3)
C2' Al' B11' B6' 68.0(3)
C1' Al' B11' B6' 103.4(4)
C6' Al' B11' B5' -174.5(4)
N' Al' B11' B5' 77.6(4)
B9' Al' B11' B5' -63.2(4)
B10' Al' B11' B5' -105.4(4)
C2' Al' B11' B5' -13.9(4)
C1' Al' B11' B5' 21.5(3)
B10' B11' C1' C3' -133.3(4)
B6' B11' C1' C3' 157.1(4)
B5' B11' C1' C3' 118.8(4)
Al' B11' C1' C3' -79.9(3)
B10' B11' C1' C2' -1.1(4)
B6' B11' C1' C2' -70.7(4)
B5' B11' C1' C2' -109.0(3)
Al' B11' C1' C2' 52.3(3)
B10' B11' C1' B4' 68.8(4)
B6' B11' C1' B4' -0.7(5)
B5' B11' C1' B4' -39.0(3)
Al' B11' C1' B4' 122.2(3)
B10' B11' C1' B5' 107.9(4)
B6' B11' C1' B5' 38.3(4)
Al' B11' C1' B5' 161.3(3)
B10' B11' C1' Al' -53.4(3)
B6' B11' C1' Al' -122.9(3)
B5' B11' C1' Al' -161.3(3)
B5' B4' C1' C3' -113.8(5)
B3' B4' C1' C3' -155.5(4)
C2' B4' C1' C3' 104.3(4)
B8' B4' C1' C3' 142.6(4)
B5' B4' C1' B11' 39.9(3)
B3' B4' C1' B11' -1.9(5)
C2' B4' C1' B11' -102.1(4)
B8' B4' C1' B11' -63.8(4)
B5' B4' C1' C2' 142.0(3)
B3' B4' C1' C2' 100.2(4)
B8' B4' C1' C2' 38.3(3)
B3' B4' C1' B5' -41.7(3)
C2' B4' C1' B5' -142.0(3)
B8' B4' C1' B5' -103.6(4)
B5' B4' C1' Al' 118.0(3)
B3' B4' C1' Al' 76.3(4)
C2' B4' C1' Al' -24.0(3)
B8' B4' C1' Al' 14.3(4)
B4' B5' C1' C3' 119.6(4)
B11' B5' C1' C3' -101.6(4)
B3' B5' C1' C3' 161.7(4)
B6' B5' C1' C3' -136.0(4)
B4' B5' C1' B11' -138.8(3)
B3' B5' C1' B11' -96.7(4)
B6' B5' C1' B11' -34.3(3)
B4' B5' C1' C2' -37.9(3)
B11' B5' C1' C2' 100.8(4)
B3' B5' C1' C2' 4.2(5)
B6' B5' C1' C2' 66.5(4)
B11' B5' C1' B4' 138.8(3)
B3' B5' C1' B4' 42.1(3)
B6' B5' C1' B4' 104.4(4)
B4' B5' C1' Al' -116.7(4)
B11' B5' C1' Al' 22.1(3)
B3' B5' C1' Al' -74.6(4)
B6' B5' C1' Al' -12.2(5)
C6' Al' C1' C3' 24.2(12)
N' Al' C1' C3' 0.8(2)
B9' Al' C1' C3' -159.6(3)
B10' Al' C1' C3' 150.7(3)
C2' Al' C1' C3' -118.7(3)
B11' Al' C1' C3' 115.6(3)
C6' Al' C1' B11' -91.4(11)
N' Al' C1' B11' -114.8(2)
B9' Al' C1' B11' 84.8(2)
B10' Al' C1' B11' 35.1(2)
C2' Al' C1' B11' 125.7(3)
C6' Al' C1' C2' 142.9(11)
N' Al' C1' C2' 119.5(2)
B9' Al' C1' C2' -41.0(2)
B10' Al' C1' C2' -90.6(2)
B11' Al' C1' C2' -125.7(3)
C6' Al' C1' B4' 166.5(10)
N' Al' C1' B4' 143.1(4)
B9' Al' C1' B4' -17.3(3)
B10' Al' C1' B4' -67.0(3)
C2' Al' C1' B4' 23.6(3)
B11' Al' C1' B4' -102.1(4)
C6' Al' C1' B5' -112.9(11)
N' Al' C1' B5' -136.2(4)
B9' Al' C1' B5' 63.3(3)
B10' Al' C1' B5' 13.7(3)
C2' Al' C1' B5' 104.3(4)
B11' Al' C1' B5' -21.4(3)
C3' C1' C2' B8' -163.8(3)
B11' C1' C2' B8' 65.4(4)
B4' C1' C2' B8' -41.0(3)
B5' C1' C2' B8' -4.2(4)
Al' C1' C2' B8' 118.2(3)
C3' C1' C2' B4' -122.7(4)
B11' C1' C2' B4' 106.4(3)
B5' C1' C2' B4' 36.9(3)
Al' C1' C2' B4' 159.3(3)
C3' C1' C2' B9' 132.9(4)
B11' C1' C2' B9' 2.1(4)
B4' C1' C2' B9' -104.4(4)
B5' C1' C2' B9' -67.5(4)
Al' C1' C2' B9' 54.9(3)
C3' C1' C2' Al' 78.0(3)
B11' C1' C2' Al' -52.8(3)
B4' C1' C2' Al' -159.3(3)
B5' C1' C2' Al' -122.4(3)
B7' B8' C2' C1' -60.8(4)
B9' B8' C2' C1' -100.8(3)
B3' B8' C2' C1' 2.3(4)
B4' B8' C2' C1' 39.1(3)
B7' B8' C2' B4' -99.8(4)
B9' B8' C2' B4' -139.9(3)
B3' B8' C2' B4' -36.8(3)
B7' B8' C2' B9' 40.1(3)
B3' B8' C2' B9' 103.1(4)
B4' B8' C2' B9' 139.9(3)
B7' B8' C2' Al' 15.9(5)
B9' B8' C2' Al' -24.1(3)
B3' B8' C2' Al' 79.0(4)
B4' B8' C2' Al' 115.8(3)
B5' B4' C2' C1' -34.0(3)
B3' B4' C2' C1' -97.0(3)
B8' B4' C2' C1' -134.4(3)
C1' B4' C2' B8' 134.4(3)
B5' B4' C2' B8' 100.3(4)
B3' B4' C2' B8' 37.4(3)
C1' B4' C2' B9' 97.5(4)
B5' B4' C2' B9' 63.5(4)
B3' B4' C2' B9' 0.5(4)
B8' B4' C2' B9' -36.8(3)
C1' B4' C2' Al' 24.0(3)
B5' B4' C2' Al' -10.0(5)
B3' B4' C2' Al' -72.9(4)
B8' B4' C2' Al' -110.3(4)
B8' B9' C2' C1' 99.0(4)
B10' B9' C2' C1' -2.2(4)
B7' B9' C2' C1' 60.1(4)
Al' B9' C2' C1' -58.3(3)
B10' B9' C2' B8' -101.2(4)
B7' B9' C2' B8' -38.9(3)
Al' B9' C2' B8' -157.4(3)
B8' B9' C2' B4' 37.5(3)
B10' B9' C2' B4' -63.7(4)
B7' B9' C2' B4' -1.4(5)
Al' B9' C2' B4' -119.9(3)
B8' B9' C2' Al' 157.4(3)
B10' B9' C2' Al' 56.2(3)
B7' B9' C2' Al' 118.4(3)
C6' Al' C2' C1' -168.8(3)
N' Al' C2' C1' -52.6(2)
B9' Al' C2' C1' 120.4(3)
B10' Al' C2' C1' 78.6(2)
B11' Al' C2' C1' 33.8(2)
C6' Al' C2' B8' 93.9(4)
N' Al' C2' B8' -149.9(3)
B9' Al' C2' B8' 23.1(3)
B10' Al' C2' B8' -18.7(3)
B11' Al' C2' B8' -63.5(3)
C1' Al' C2' B8' -97.3(4)
C6' Al' C2' B4' 169.7(4)
N' Al' C2' B4' -74.1(4)
B9' Al' C2' B4' 98.9(4)
B10' Al' C2' B4' 57.1(4)
B11' Al' C2' B4' 12.3(3)
C1' Al' C2' B4' -21.5(3)
C6' Al' C2' B9' 70.8(4)
N' Al' C2' B9' -173.0(2)
B10' Al' C2' B9' -41.8(2)
B11' Al' C2' B9' -86.6(2)
C1' Al' C2' B9' -120.4(3)
B11' C1' C3' N' 64.3(4)
C2' C1' C3' N' -64.7(4)
B4' C1' C3' N' -142.2(4)
B5' C1' C3' N' 138.0(4)
Al' C1' C3' N' -1.0(3)
C4' N' C3' C1' -120.6(4)
C5' N' C3' C1' 118.3(4)
Al' N' C3' C1' 1.2(3)
